data_4501158
loop_
_publ_author_name
'Seber, Gonca'
'Halder, Gregory J.'
'Schlueter, John A.'
'Lahti, Paul M.'

_publ_section_title
;
 Pressure Effects on the Quasi-1-D Molecular Ferromagnet
 2-(4,5,6,7-Tetrafluorobenzimidazol-2-yl)-4,4,5,5-tetramethyl-4,5-dihydro-1H-imidazole-3-oxide-1-oxyl
;
_journal_issue 10
_journal_name_full 'Crystal Growth &amp; Design'
_journal_page_first 4261
_journal_paper_doi 10.1021/cg200802c
_journal_volume 11
_journal_year 2011
_chemical_formula_sum 'C14 H13 F4 N4 O2'
_chemical_formula_weight 345.28
_chemical_melting_point 171.0(10)
_chemical_name_systematic
; 
2-(4,5,6,7-Tetrafluorobenzimidazol-2-yl)-4,4,5,5-tetramethyl-
4,5-dihydro-1H-imidazole-3-oxide-1-oxyl
;
_space_group_IT_number 14
_symmetry_cell_setting monoclinic
_symmetry_space_group_name_Hall '-P 2ybc'
_symmetry_space_group_name_H-M 'P 1 21/c 1'
_atom_sites_solution_hydrogens geom
_atom_sites_solution_primary direct
_atom_sites_solution_secondary difmap
_audit_creation_method SHELXL-97
_cell_angle_alpha 90.00
_cell_angle_beta 110.397(2)
_cell_angle_gamma 90.00
_cell_formula_units_Z 4
_cell_length_a 8.6540(4)
_cell_length_b 20.9710(9)
_cell_length_c 8.8500(4)
_cell_measurement_temperature 293(2)
_cell_volume 1505.42(12)
_computing_structure_refinement 'SHELXL-97 (Sheldrick, 1997)'
_computing_structure_solution 'SHELXS-97 (Sheldrick, 1990)'
_diffrn_ambient_temperature 293(2)
_diffrn_measured_fraction_theta_full 0.998
_diffrn_measured_fraction_theta_max 0.998
_diffrn_radiation_monochromator graphite
_diffrn_radiation_source 'fine-focus sealed tube'
_diffrn_radiation_type MoK\a
_diffrn_radiation_wavelength 0.71073
_diffrn_reflns_av_R_equivalents 0.0313
_diffrn_reflns_av_sigmaI/netI 0.0432
_diffrn_reflns_limit_h_max 10
_diffrn_reflns_limit_h_min -10
_diffrn_reflns_limit_k_max 24
_diffrn_reflns_limit_k_min -24
_diffrn_reflns_limit_l_max 10
_diffrn_reflns_limit_l_min -10
_diffrn_reflns_number 5128
_diffrn_reflns_theta_full 25.04
_diffrn_reflns_theta_max 25.04
_diffrn_reflns_theta_min 1.94
_exptl_absorpt_coefficient_mu 0.138
_exptl_crystal_colour blue-black
_exptl_crystal_density_diffrn 1.523
_exptl_crystal_density_method 'not measured'
_exptl_crystal_description prism
_exptl_crystal_F_000 708
_exptl_crystal_size_max 0.09
_exptl_crystal_size_mid 0.03
_exptl_crystal_size_min 0.01
_refine_diff_density_max 0.274
_refine_diff_density_min -0.244
_refine_diff_density_rms 0.073
_refine_ls_extinction_method none
_refine_ls_goodness_of_fit_ref 1.158
_refine_ls_hydrogen_treatment noref
_refine_ls_matrix_type full
_refine_ls_number_parameters 219
_refine_ls_number_reflns 2653
_refine_ls_number_restraints 0
_refine_ls_restrained_S_all 1.158
_refine_ls_R_factor_all 0.0863
_refine_ls_R_factor_gt 0.0517
_refine_ls_shift/su_max 0.003
_refine_ls_shift/su_mean 0.000
_refine_ls_structure_factor_coef Fsqd
_refine_ls_weighting_details 'calc w=1/[\s^2^(Fo^2^)+(0.0889P)^2^+0.7619P] where P=(Fo^2^+2Fc^2^)/3'
_refine_ls_weighting_scheme calc
_refine_ls_wR_factor_gt 0.1613
_refine_ls_wR_factor_ref 0.1932
_reflns_number_gt 1783
_reflns_number_total 2653
_reflns_threshold_expression >2sigma(I)
_cod_data_source_file cg200802c_si_002.cif
_cod_data_source_block shelxl
_cod_depositor_comments
;
The following automatic conversions were performed:

'_chemical_melting_point' value '170-172' was changed to '171.0(10)'
- the average value was taken and precision was
estimated.

'_symmetry_cell_setting' value 'Monoclinic' changed to
'monoclinic' according to
/home/saulius/struct/CIF-dictionaries/cif_core.dic dictionary named
'cif_core.dic' version 2.4.1 from 2010-06-29.

Automatic conversion script
Id: cif_fix_values 1715 2011-07-08 13:25:40Z adriana 
;
_cod_original_sg_symbol_H-M P2(1)/c
_cod_database_code 4501158

loop_
_symmetry_equiv_pos_as_xyz
'x, y, z'
'-x, y+1/2, -z+1/2'
'-x, -y, -z'
'x, -y-1/2, z-1/2'

loop_
_atom_site_label
_atom_site_type_symbol
_atom_site_fract_x
_atom_site_fract_y
_atom_site_fract_z
_atom_site_U_iso_or_equiv
_atom_site_adp_type
_atom_site_occupancy
_atom_site_symmetry_multiplicity
_atom_site_calc_flag
_atom_site_refinement_flags
F1 F 0.5760(3) 0.45040(10) 1.2044(3) 0.0729(7) Uani 1 1 d .
F2 F 0.7587(3) 0.50659(10) 1.0469(3) 0.0779(7) Uani 1 1 d .
F3 F 0.8152(3) 0.44772(11) 0.8027(3) 0.0905(9) Uani 1 1 d .
F4 F 0.6907(3) 0.32933(11) 0.7041(3) 0.0786(8) Uani 1 1 d .
O1 O 0.1448(3) 0.27354(12) 1.1105(3) 0.0639(8) Uani 1 1 d .
O2 O 0.3990(3) 0.13611(11) 0.8639(3) 0.0606(7) Uani 1 1 d .
N1 N 0.4374(3) 0.32041(12) 1.0783(3) 0.0452(7) Uani 1 1 d .
H1 H 0.3985 0.3270 1.1542 0.054 Uiso 1 1 calc R
N2 N 0.4859(3) 0.27108(12) 0.8739(3) 0.0455(7) Uani 1 1 d .
N3 N 0.1784(4) 0.22326(13) 1.0466(3) 0.0484(7) Uani 1 1 d .
N4 N 0.2997(3) 0.15851(13) 0.9292(3) 0.0472(7) Uani 1 1 d .
C1 C 0.4109(4) 0.26839(14) 0.9808(4) 0.0417(8) Uani 1 1 d .
C2 C 0.0766(4) 0.16392(17) 1.0271(4) 0.0559(9) Uani 1 1 d .
C3 C 0.1662(5) 0.11715(16) 0.9483(4) 0.0541(9) Uani 1 1 d .
C4 C 0.0806(7) 0.1450(2) 1.1950(5) 0.0868(15) Uani 1 1 d .
H4A H 0.1918 0.1351 1.2618 0.130 Uiso 1 1 calc R
H4B H 0.0120 0.1082 1.1870 0.130 Uiso 1 1 calc R
H4C H 0.0406 0.1797 1.2419 0.130 Uiso 1 1 calc R
C5 C -0.0995(6) 0.1814(2) 0.9226(7) 0.0964(16) Uani 1 1 d .
H5A H -0.1441 0.2107 0.9802 0.145 Uiso 1 1 calc R
H5B H -0.1660 0.1436 0.8972 0.145 Uiso 1 1 calc R
H5C H -0.0991 0.2011 0.8248 0.145 Uiso 1 1 calc R
C6 C 0.2520(6) 0.0613(2) 1.0533(6) 0.0843(14) Uani 1 1 d .
H6A H 0.3146 0.0764 1.1594 0.127 Uiso 1 1 calc R
H6B H 0.3246 0.0411 1.0070 0.127 Uiso 1 1 calc R
H6C H 0.1710 0.0312 1.0597 0.127 Uiso 1 1 calc R
C7 C 0.0639(6) 0.0929(2) 0.7814(5) 0.0831(13) Uani 1 1 d .
H7A H 0.0097 0.1282 0.7149 0.125 Uiso 1 1 calc R
H7B H -0.0173 0.0633 0.7901 0.125 Uiso 1 1 calc R
H7C H 0.1345 0.0720 0.7340 0.125 Uiso 1 1 calc R
C8 C 0.3008(4) 0.21728(14) 0.9875(4) 0.0415(8) Uani 1 1 d .
C9 C 0.5377(4) 0.35997(14) 1.0321(4) 0.0431(8) Uani 1 1 d .
C10 C 0.5665(4) 0.32885(15) 0.9049(4) 0.0438(8) Uani 1 1 d .
C11 C 0.6022(4) 0.42031(16) 1.0816(4) 0.0500(9) Uani 1 1 d .
C12 C 0.6625(4) 0.35822(17) 0.8269(4) 0.0528(9) Uani 1 1 d .
C13 C 0.6936(4) 0.44815(16) 1.0028(5) 0.0545(9) Uani 1 1 d .
C14 C 0.7242(5) 0.41762(17) 0.8762(5) 0.0588(10) Uani 1 1 d .

loop_
_atom_site_aniso_label
_atom_site_aniso_U_11
_atom_site_aniso_U_22
_atom_site_aniso_U_33
_atom_site_aniso_U_23
_atom_site_aniso_U_13
_atom_site_aniso_U_12
F1 0.0960(18) 0.0558(13) 0.0747(15) -0.0218(11) 0.0393(13) -0.0171(11)
F2 0.0771(16) 0.0497(13) 0.1077(18) -0.0023(12) 0.0331(14) -0.0193(11)
F3 0.0970(19) 0.0737(15) 0.129(2) 0.0086(15) 0.0752(18) -0.0217(13)
F4 0.0942(17) 0.0846(16) 0.0816(16) -0.0093(13) 0.0616(14) -0.0164(13)
O1 0.0705(18) 0.0578(15) 0.0765(17) -0.0151(13) 0.0420(15) -0.0057(13)
O2 0.0839(18) 0.0492(14) 0.0611(15) -0.0018(11) 0.0411(14) 0.0019(12)
N1 0.0566(17) 0.0442(15) 0.0416(14) -0.0025(12) 0.0257(13) -0.0073(13)
N2 0.0517(17) 0.0468(15) 0.0427(15) -0.0017(12) 0.0222(13) -0.0051(13)
N3 0.0559(18) 0.0466(16) 0.0490(15) -0.0038(13) 0.0263(14) -0.0075(13)
N4 0.0601(18) 0.0431(15) 0.0422(14) -0.0029(13) 0.0225(14) -0.0047(13)
C1 0.0469(18) 0.0414(17) 0.0382(16) 0.0012(14) 0.0166(15) -0.0033(15)
C2 0.054(2) 0.059(2) 0.057(2) -0.0017(18) 0.0230(18) -0.0158(18)
C3 0.063(2) 0.0454(19) 0.053(2) 0.0032(16) 0.0183(18) -0.0125(17)
C4 0.121(4) 0.079(3) 0.083(3) -0.004(2) 0.063(3) -0.034(3)
C5 0.059(3) 0.097(4) 0.117(4) -0.024(3) 0.010(3) -0.005(2)
C6 0.089(3) 0.064(3) 0.110(4) 0.033(3) 0.046(3) 0.003(2)
C7 0.086(3) 0.076(3) 0.079(3) -0.027(2) 0.018(2) -0.023(2)
C8 0.0500(19) 0.0415(18) 0.0346(15) -0.0001(13) 0.0168(15) -0.0044(14)
C9 0.0454(19) 0.0423(18) 0.0402(17) 0.0024(14) 0.0132(15) -0.0017(15)
C10 0.0463(19) 0.0435(18) 0.0424(17) 0.0027(14) 0.0166(15) -0.0029(15)
C11 0.052(2) 0.0444(19) 0.0526(19) -0.0042(16) 0.0174(17) -0.0020(16)
C12 0.053(2) 0.060(2) 0.053(2) 0.0017(17) 0.0281(18) -0.0002(17)
C13 0.049(2) 0.0379(18) 0.072(2) 0.0034(17) 0.0159(19) -0.0070(16)
C14 0.052(2) 0.054(2) 0.077(2) 0.0124(19) 0.032(2) -0.0061(17)

loop_
_atom_type_symbol
_atom_type_description
_atom_type_scat_dispersion_real
_atom_type_scat_dispersion_imag
_atom_type_scat_source
C C 0.0033 0.0016 'International Tables Vol C Tables 4.2.6.8 and 6.1.1.4'
H H 0.0000 0.0000 'International Tables Vol C Tables 4.2.6.8 and 6.1.1.4'
F F 0.0171 0.0103 'International Tables Vol C Tables 4.2.6.8 and 6.1.1.4'
N N 0.0061 0.0033 'International Tables Vol C Tables 4.2.6.8 and 6.1.1.4'
O O 0.0106 0.0060 'International Tables Vol C Tables 4.2.6.8 and 6.1.1.4'

loop_
_geom_angle_atom_site_label_1
_geom_angle_atom_site_label_2
_geom_angle_atom_site_label_3
_geom_angle
C1 N1 C9 106.4(2)
C1 N2 C10 103.7(2)
O1 N3 C8 125.6(3)
O1 N3 C2 121.4(3)
C8 N3 C2 112.9(3)
O2 N4 C8 126.7(3)
O2 N4 C3 120.2(3)
C8 N4 C3 113.1(3)
N2 C1 N1 113.8(3)
N2 C1 C8 123.7(3)
N1 C1 C8 122.3(3)
N3 C2 C5 107.0(3)
N3 C2 C4 106.9(3)
C5 C2 C4 109.4(4)
N3 C2 C3 102.1(3)
C5 C2 C3 115.4(3)
C4 C2 C3 115.2(3)
N4 C3 C6 106.5(3)
N4 C3 C7 107.1(3)
C6 C3 C7 109.4(4)
N4 C3 C2 102.1(3)
C6 C3 C2 115.2(3)
C7 C3 C2 115.6(3)
N4 C8 N3 109.7(3)
N4 C8 C1 125.7(3)
N3 C8 C1 124.5(3)
N1 C9 C11 133.4(3)
N1 C9 C10 105.6(3)
C11 C9 C10 120.9(3)
N2 C10 C12 129.6(3)
N2 C10 C9 110.5(3)
C12 C10 C9 119.8(3)
F1 C11 C13 120.5(3)
F1 C11 C9 121.3(3)
C13 C11 C9 118.2(3)
F4 C12 C14 120.7(3)
F4 C12 C10 120.7(3)
C14 C12 C10 118.6(3)
F2 C13 C11 120.2(3)
F2 C13 C14 118.2(3)
C11 C13 C14 121.6(3)
F3 C14 C12 120.3(3)
F3 C14 C13 118.8(3)
C12 C14 C13 120.9(3)

loop_
_geom_bond_atom_site_label_1
_geom_bond_atom_site_label_2
_geom_bond_distance
F1 C11 1.342(4)
F2 C13 1.349(4)
F3 C14 1.341(4)
F4 C12 1.338(4)
O1 N3 1.277(3)
O2 N4 1.280(3)
N1 C1 1.360(4)
N1 C9 1.363(4)
N2 C1 1.322(4)
N2 C10 1.377(4)
N3 C8 1.341(4)
N3 C2 1.499(4)
N4 C8 1.335(4)
N4 C3 1.501(4)
C1 C8 1.449(4)
C2 C5 1.526(6)
C2 C4 1.527(5)
C2 C3 1.558(5)
C3 C6 1.517(5)
C3 C7 1.521(5)
C9 C11 1.391(4)
C9 C10 1.398(4)
C10 C12 1.395(4)
C11 C13 1.355(5)
C12 C14 1.366(5)
C13 C14 1.394(5)
